data_7708340
loop_
_publ_author_name
'Wallach, Chistoph'
'Selic, Yasmin'
'Witzel, Benedikt'
'Klein, Wilhelm'
'F\"assler, Thomas F'

_publ_section_title
;
 Filled Trivacant Icosahedra as Building Fragments in 17-atomic Endohedral
 Germanides [TM2@Ge17]n- (TM = Co, Ni)
;
_journal_name_full 'Dalton Transactions'
_journal_paper_doi 10.1039/D1DT03078G
_journal_year 2021
_chemical_formula_moiety '3(C18 H36 K N2 O6), Co Ge10, 9(H3 N)'
_chemical_formula_sum 'C54 H135 Co Ge10 K3 N15 O18'
_chemical_formula_weight 2184.89
_space_group_crystal_system triclinic
_space_group_IT_number 2
_space_group_name_Hall '-P 1'
_space_group_name_H-M_alt 'P -1'
_atom_sites_solution_hydrogens mixed
_atom_sites_solution_primary direct
_atom_sites_solution_secondary difmap
_audit_creation_method SHELXL-2014/7
_audit_update_record
;
2021-04-30 deposited with the CCDC.	2021-09-13 downloaded from the CCDC.
;
_cell_angle_alpha 72.851(9)
_cell_angle_beta 89.887(9)
_cell_angle_gamma 70.505(9)
_cell_formula_units_Z 2
_cell_length_a 12.4142(14)
_cell_length_b 16.1395(17)
_cell_length_c 25.212(3)
_cell_measurement_reflns_used 6696
_cell_measurement_temperature 150(2)
_cell_measurement_theta_max 33.07
_cell_measurement_theta_min 1.55
_cell_volume 4524.0(10)
_computing_cell_refinement 'STOE X-AREA 1.76'
_computing_data_collection 'STOE X-AREA 1.76'
_computing_data_reduction 'STOE X-AREA 1.76'
_computing_molecular_graphics 'DIAMOND 3.2k'
_computing_structure_refinement SHELXL-2014/7
_computing_structure_solution SHELXS-97
_diffrn_ambient_temperature 150(2)
_diffrn_detector STOE
_diffrn_detector_area_resol_mean 5.81
_diffrn_detector_type 'Pilatus 300K'
_diffrn_measured_fraction_theta_full 0.746
_diffrn_measured_fraction_theta_max 0.739
_diffrn_measurement_device_type 'STOE StadiVari'
_diffrn_measurement_method '\w scans'
_diffrn_radiation_collimation '0.6 mm diameter'
_diffrn_radiation_monochromator 'Graded multilayer mirror'
_diffrn_radiation_type MoK\a
_diffrn_radiation_wavelength 0.71073
_diffrn_reflns_av_R_equivalents 0.0965
_diffrn_reflns_av_unetI/netI 0.1500
_diffrn_reflns_Laue_measured_fraction_full 0.746
_diffrn_reflns_Laue_measured_fraction_max 0.739
_diffrn_reflns_limit_h_max 15
_diffrn_reflns_limit_h_min -15
_diffrn_reflns_limit_k_max 19
_diffrn_reflns_limit_k_min -19
_diffrn_reflns_limit_l_max 31
_diffrn_reflns_limit_l_min -17
_diffrn_reflns_number 15796
_diffrn_reflns_point_group_measured_fraction_full 0.746
_diffrn_reflns_point_group_measured_fraction_max 0.739
_diffrn_reflns_theta_full 25.242
_diffrn_reflns_theta_max 26.000
_diffrn_reflns_theta_min 2.818
_diffrn_source 'Genix 3D HF Mo'
_diffrn_source_current 1.000
_diffrn_source_power 0.050
_diffrn_source_voltage 50
_exptl_absorpt_coefficient_mu 3.649
_exptl_absorpt_correction_T_max 1.000
_exptl_absorpt_correction_T_min 0.502
_exptl_absorpt_correction_type empirical
_exptl_absorpt_process_details 'STOE X-AREA 1.76'
_exptl_crystal_colour black
_exptl_crystal_density_diffrn 1.604
_exptl_crystal_description plate
_exptl_crystal_F_000 2224
_exptl_crystal_size_max 0.3
_exptl_crystal_size_mid 0.25
_exptl_crystal_size_min 0.1
_refine_diff_density_max 1.280
_refine_diff_density_min -1.651
_refine_diff_density_rms 0.170
_refine_ls_extinction_method none
_refine_ls_goodness_of_fit_ref 0.902
_refine_ls_hydrogen_treatment constr
_refine_ls_matrix_type full
_refine_ls_number_parameters 910
_refine_ls_number_reflns 13148
_refine_ls_number_restraints 104
_refine_ls_restrained_S_all 0.909
_refine_ls_R_factor_all 0.1618
_refine_ls_R_factor_gt 0.0757
_refine_ls_shift/su_max 0.000
_refine_ls_shift/su_mean 0.000
_refine_ls_structure_factor_coef Fsqd
_refine_ls_weighting_details 'w=1/[\s^2^(Fo^2^)+(0.1083P)^2^] where P=(Fo^2^+2Fc^2^)/3'
_refine_ls_weighting_scheme calc
_refine_ls_wR_factor_gt 0.1682
_refine_ls_wR_factor_ref 0.2110
_reflns_number_gt 6137
_reflns_number_total 13148
_reflns_threshold_expression 'I > 2\s(I)'
_cod_data_source_file d1dt03078g2.cif
_cod_data_source_block BW-514-3
_cod_original_cell_volume 4524.1(9)
_cod_database_code 7708340
_shelx_shelxl_version_number 2014/7
_shelx_space_group_comment
;
The symmetry employed for this shelxl refinement is uniquely defined
by the following loop, which should always be used as a source of
symmetry information in preference to the above space-group names.
They are only intended as comments.
;

loop_
_space_group_symop_operation_xyz
'x, y, z'
'-x, -y, -z'

loop_
_atom_site_label
_atom_site_type_symbol
_atom_site_fract_x
_atom_site_fract_y
_atom_site_fract_z
_atom_site_U_iso_or_equiv
_atom_site_adp_type
_atom_site_occupancy
_atom_site_site_symmetry_order
_atom_site_calc_flag
_atom_site_refinement_flags_posn
_atom_site_refinement_flags_adp
_atom_site_refinement_flags_occupancy
_atom_site_disorder_assembly
_atom_site_disorder_group
Ge1 Ge 0.13150(14) 0.75940(10) 0.09830(7) 0.0345(4) Uani 1 1 d . . . . .
Ge2 Ge 0.02984(12) 0.75003(10) 0.18491(7) 0.0320(4) Uani 1 1 d . . . . .
Ge3 Ge 0.17316(13) 0.63834(11) 0.26774(7) 0.0331(4) Uani 1 1 d . . . . .
Ge4 Ge 0.36448(12) 0.58145(11) 0.23165(7) 0.0333(4) Uani 1 1 d . . . . .
Ge5 Ge 0.34002(13) 0.65508(11) 0.12712(7) 0.0346(4) Uani 1 1 d . . . . .
Ge6 Ge 0.08388(13) 0.62125(11) 0.08563(7) 0.0344(4) Uani 1 1 d . . . . .
Ge7 Ge -0.02193(12) 0.61359(11) 0.17101(7) 0.0344(4) Uani 1 1 d . . . . .
Ge8 Ge 0.11959(13) 0.50237(10) 0.25364(7) 0.0348(4) Uani 1 1 d . . . . .
Ge9 Ge 0.31195(13) 0.44387(10) 0.21841(7) 0.0346(4) Uani 1 1 d . . . . .
Ge10 Ge 0.29053(13) 0.51805(11) 0.11495(7) 0.0350(4) Uani 1 1 d . . . . .
Co Co 0.18258(15) 0.60881(12) 0.17586(8) 0.0258(4) Uani 1 1 d . . . . .
K1 K 0.8593(2) 0.2637(2) 0.16926(13) 0.0310(7) Uani 1 1 d . . . . .
N1 N 0.7662(9) 0.4508(7) 0.0928(5) 0.029(3) Uani 1 1 d . . . . .
N2 N 0.9490(10) 0.0745(8) 0.2473(5) 0.040(3) Uani 1 1 d . . . . .
O1 O 0.7053(7) 0.2929(6) 0.0813(4) 0.029(2) Uani 1 1 d . . . . .
O2 O 0.8883(8) 0.1222(6) 0.1280(4) 0.037(2) Uani 1 1 d . . . . .
O3 O 0.7403(8) 0.2162(6) 0.2575(4) 0.037(2) Uani 1 1 d . . . . .
O4 O 0.7410(7) 0.4004(6) 0.2157(4) 0.032(2) Uani 1 1 d . . . . .
O5 O 1.0186(8) 0.3342(6) 0.1126(4) 0.034(2) Uani 1 1 d . . . . .
O6 O 1.0769(8) 0.2037(7) 0.2216(4) 0.040(3) Uani 1 1 d . . . . .
C1 C 0.7106(13) 0.4503(10) 0.0413(6) 0.037(4) Uani 1 1 d . . . . .
H1A H 0.7707 0.4291 0.0176 0.044 Uiso 1 1 calc R U . . .
H1B H 0.6610 0.5143 0.0204 0.044 Uiso 1 1 calc R U . . .
C2 C 0.6385(11) 0.3885(10) 0.0521(6) 0.034(3) Uani 1 1 d . . . . .
H2A H 0.5762 0.4112 0.0744 0.041 Uiso 1 1 calc R U . . .
H2B H 0.6024 0.3926 0.0160 0.041 Uiso 1 1 calc R U . . .
C3 C 0.7820(12) 0.2477(10) 0.0476(7) 0.039(4) Uani 1 1 d . . . . .
H3A H 0.8496 0.2676 0.0435 0.047 Uiso 1 1 calc R U . . .
H3B H 0.7424 0.2638 0.0099 0.047 Uiso 1 1 calc R U . . .
C4 C 0.8194(12) 0.1449(10) 0.0762(6) 0.037(4) Uani 1 1 d . . . . .
H4A H 0.7512 0.1262 0.0837 0.044 Uiso 1 1 calc R U . . .
H4B H 0.8648 0.1112 0.0518 0.044 Uiso 1 1 calc R U . . .
C5 C 0.8968(13) 0.0325(11) 0.1651(7) 0.050(4) Uani 1 1 d . . . . .
H5A H 0.9231 -0.0148 0.1457 0.060 Uiso 1 1 calc R U . . .
H5B H 0.8210 0.0336 0.1779 0.060 Uiso 1 1 calc R U . . .
C6 C 0.9834(12) 0.0103(9) 0.2144(6) 0.036(4) Uani 1 1 d . . . . .
H6A H 0.9954 -0.0531 0.2393 0.043 Uiso 1 1 calc R U . . .
H6B H 1.0577 0.0107 0.2004 0.043 Uiso 1 1 calc R U . . .
C7 C 0.8585(13) 0.0568(10) 0.2831(6) 0.037(4) Uani 1 1 d . . . . .
H7A H 0.8951 0.0015 0.3159 0.044 Uiso 1 1 calc R U . . .
H7B H 0.8042 0.0424 0.2617 0.044 Uiso 1 1 calc R U . . .
C8 C 0.7919(14) 0.1358(12) 0.3033(8) 0.053(5) Uani 1 1 d . . . . .
H8A H 0.7319 0.1199 0.3257 0.063 Uiso 1 1 calc R U . . .
H8B H 0.8441 0.1475 0.3276 0.063 Uiso 1 1 calc R U . . .
C9 C 0.6681(13) 0.2910(10) 0.2747(6) 0.036(4) Uani 1 1 d . . . . .
H9A H 0.7090 0.2974 0.3060 0.043 Uiso 1 1 calc R U . . .
H9B H 0.5978 0.2788 0.2875 0.043 Uiso 1 1 calc R U . . .
C10 C 0.6365(11) 0.3781(10) 0.2262(7) 0.038(4) Uani 1 1 d . . . . .
H10A H 0.6064 0.3689 0.1929 0.046 Uiso 1 1 calc R U . . .
H10B H 0.5765 0.4291 0.2352 0.046 Uiso 1 1 calc R U . . .
C11 C 0.7192(12) 0.4926(10) 0.1805(6) 0.038(4) Uani 1 1 d . . . . .
H11A H 0.7894 0.5080 0.1828 0.045 Uiso 1 1 calc R U . . .
H11B H 0.6577 0.5353 0.1947 0.045 Uiso 1 1 calc R U . . .
C12 C 0.6836(12) 0.5087(10) 0.1199(6) 0.035(3) Uani 1 1 d . . . . .
H12A H 0.6099 0.4982 0.1174 0.042 Uiso 1 1 calc R U . . .
H12B H 0.6697 0.5744 0.0989 0.042 Uiso 1 1 calc R U . . .
C13 C 0.8630(12) 0.4855(9) 0.0799(6) 0.033(3) Uani 1 1 d . . . . .
H13A H 0.8838 0.5027 0.1120 0.040 Uiso 1 1 calc R U . . .
H13B H 0.8370 0.5422 0.0472 0.040 Uiso 1 1 calc R U . . .
C14 C 0.9683(12) 0.4169(10) 0.0678(7) 0.039(4) Uani 1 1 d . . . . .
H14A H 0.9476 0.4009 0.0351 0.047 Uiso 1 1 calc R U . . .
H14B H 1.0264 0.4469 0.0573 0.047 Uiso 1 1 calc R U . . .
C15 C 1.0843(13) 0.3426(10) 0.1571(7) 0.041(4) Uani 1 1 d . . . . .
H15A H 1.0318 0.3765 0.1793 0.049 Uiso 1 1 calc R U . . .
H15B H 1.1355 0.3772 0.1412 0.049 Uiso 1 1 calc R U . . .
C16 C 1.1538(12) 0.2472(11) 0.1932(8) 0.052(5) Uani 1 1 d . . . . .
H16A H 1.1989 0.2108 0.1701 0.062 Uiso 1 1 calc R U . . .
H16B H 1.2079 0.2502 0.2207 0.062 Uiso 1 1 calc R U . . .
C17 C 1.1339(12) 0.1076(9) 0.2488(6) 0.038(4) Uani 1 1 d . . . . .
H17A H 1.2009 0.0979 0.2741 0.045 Uiso 1 1 calc R U . . .
H17B H 1.1618 0.0755 0.2209 0.045 Uiso 1 1 calc R U . . .
C18 C 1.0492(13) 0.0685(11) 0.2822(7) 0.045(4) Uani 1 1 d . . . . .
H18A H 1.0905 0.0029 0.3037 0.055 Uiso 1 1 calc R U . . .
H18B H 1.0209 0.1025 0.3093 0.055 Uiso 1 1 calc R U . . .
K2 K 0.4406(2) 0.0346(2) 0.12507(13) 0.0291(7) Uani 1 1 d . . . . .
N3 N 0.4033(10) 0.2190(8) 0.0432(5) 0.038(3) Uani 1 1 d . . . . .
N4 N 0.4761(12) -0.1496(9) 0.2069(5) 0.044(3) Uani 1 1 d . . . . .
O7 O 0.2344(7) 0.1283(7) 0.0548(4) 0.039(2) Uani 1 1 d . . . . .
O8 O 0.2467(8) -0.0284(7) 0.1456(5) 0.043(3) Uani 1 1 d . . . . .
O9 O 0.5244(9) -0.0059(7) 0.2394(4) 0.038(2) Uani 1 1 d . . . . .
O10 O 0.4420(8) 0.1757(6) 0.1659(4) 0.036(2) Uani 1 1 d . . . . .
O11 O 0.6074(8) 0.0600(7) 0.0520(4) 0.036(2) Uani 1 1 d . . . . .
O12 O 0.6155(8) -0.1221(6) 0.1116(4) 0.034(2) Uani 1 1 d . . . . .
C19 C 0.3090(14) 0.2403(11) -0.0005(7) 0.048(4) Uani 1 1 d . . . . .
H19A H 0.3385 0.2030 -0.0257 0.057 Uiso 1 1 calc R U . . .
H19B H 0.2862 0.3064 -0.0230 0.057 Uiso 1 1 calc R U . . .
C20 C 0.2030(11) 0.2217(11) 0.0222(6) 0.039(4) Uani 1 1 d . . . . .
H20A H 0.1687 0.2620 0.0453 0.047 Uiso 1 1 calc R U . . .
H20B H 0.1450 0.2356 -0.0090 0.047 Uiso 1 1 calc R U . . .
C21 C 0.1341(14) 0.1040(12) 0.0725(8) 0.055(4) Uani 1 1 d . U . . .
H21A H 0.0767 0.1241 0.0400 0.066 Uiso 1 1 calc R U . . .
H21B H 0.0983 0.1357 0.0997 0.066 Uiso 1 1 calc R U . . .
C22 C 0.1704(13) 0.0025(11) 0.0987(7) 0.051(5) Uani 1 1 d . . . . .
H22A H 0.1018 -0.0145 0.1089 0.061 Uiso 1 1 calc R U . . .
H22B H 0.2065 -0.0285 0.0714 0.061 Uiso 1 1 calc R U . . .
C23 C 0.2778(14) -0.1241(11) 0.1706(8) 0.049(5) Uani 1 1 d . . . . .
H23A H 0.3104 -0.1558 0.1430 0.059 Uiso 1 1 calc R U . . .
H23B H 0.2082 -0.1389 0.1818 0.059 Uiso 1 1 calc R U . . .
C24 C 0.3620(16) -0.1590(11) 0.2197(8) 0.060(6) Uani 1 1 d . . . . .
H24A H 0.3738 -0.2251 0.2382 0.072 Uiso 1 1 calc R U . . .
H24B H 0.3301 -0.1251 0.2464 0.072 Uiso 1 1 calc R U . . .
C25 C 0.5464(18) -0.1644(13) 0.2565(8) 0.065(5) Uani 1 1 d . . . . .
H25A H 0.6269 -0.1761 0.2479 0.078 Uiso 1 1 calc R U . . .
H25B H 0.5442 -0.2205 0.2854 0.078 Uiso 1 1 calc R U . . .
C26 C 0.5090(18) -0.0820(11) 0.2810(7) 0.055(5) Uani 1 1 d . . . . .
H26A H 0.4276 -0.0669 0.2886 0.066 Uiso 1 1 calc R U . . .
H26B H 0.5572 -0.0975 0.3162 0.066 Uiso 1 1 calc R U . . .
C27 C 0.4988(15) 0.0722(11) 0.2606(7) 0.047(4) Uani 1 1 d . . . . .
H27A H 0.5505 0.0555 0.2949 0.056 Uiso 1 1 calc R U . . .
H27B H 0.4184 0.0906 0.2698 0.056 Uiso 1 1 calc R U . . .
C28 C 0.5164(13) 0.1507(10) 0.2159(7) 0.042(4) Uani 1 1 d . . . . .
H28A H 0.5005 0.2049 0.2295 0.051 Uiso 1 1 calc R U . . .
H28B H 0.5974 0.1320 0.2076 0.051 Uiso 1 1 calc R U . . .
C29 C 0.4509(15) 0.2573(10) 0.1278(7) 0.048(4) Uani 1 1 d . . . . .
H29A H 0.5311 0.2457 0.1186 0.057 Uiso 1 1 calc R U . . .
H29B H 0.4296 0.3077 0.1449 0.057 Uiso 1 1 calc R U . . .
C30 C 0.3702(14) 0.2852(10) 0.0749(7) 0.043(4) Uani 1 1 d . . . . .
H30A H 0.2916 0.2917 0.0854 0.052 Uiso 1 1 calc R U . . .
H30B H 0.3682 0.3464 0.0505 0.052 Uiso 1 1 calc R U . . .
C31 C 0.5085(12) 0.2238(10) 0.0157(6) 0.034(3) Uani 1 1 d . . . . .
H31A H 0.5605 0.2342 0.0408 0.041 Uiso 1 1 calc R U . . .
H31B H 0.4866 0.2769 -0.0191 0.041 Uiso 1 1 calc R U . . .
C32 C 0.5712(12) 0.1362(10) 0.0021(6) 0.035(4) Uani 1 1 d . . . . .
H32A H 0.5197 0.1255 -0.0231 0.042 Uiso 1 1 calc R U . . .
H32B H 0.6388 0.1424 -0.0173 0.042 Uiso 1 1 calc R U . . .
C33 C 0.6822(13) -0.0193(11) 0.0419(7) 0.047(4) Uani 1 1 d . . . . .
H33A H 0.7514 -0.0072 0.0273 0.056 Uiso 1 1 calc R U . . .
H33B H 0.6437 -0.0333 0.0130 0.056 Uiso 1 1 calc R U . . .
C34 C 0.7182(11) -0.1018(11) 0.0937(7) 0.044(4) Uani 1 1 d . . . . .
H34A H 0.7745 -0.1557 0.0858 0.053 Uiso 1 1 calc R U . . .
H34B H 0.7546 -0.0881 0.1235 0.053 Uiso 1 1 calc R U . . .
C35 C 0.6459(14) -0.2056(11) 0.1558(7) 0.050(4) Uani 1 1 d . . . . .
H35A H 0.6971 -0.2038 0.1852 0.060 Uiso 1 1 calc R U . . .
H35B H 0.6888 -0.2575 0.1420 0.060 Uiso 1 1 calc R U . . .
C36 C 0.5401(15) -0.2222(11) 0.1808(7) 0.046(4) Uani 1 1 d . . . . .
H36A H 0.4881 -0.2221 0.1510 0.056 Uiso 1 1 calc R U . . .
H36B H 0.5641 -0.2838 0.2094 0.056 Uiso 1 1 calc R U . . .
K3 K 0.7296(4) 0.6318(4) 0.43580(16) 0.0734(15) Uani 1 1 d . . . . .
N5 N 0.7692(18) 0.7743(15) 0.4881(8) 0.085(5) Uani 1 1 d . U . . .
N6 N 0.6701(12) 0.5045(11) 0.3833(6) 0.056(4) Uani 1 1 d . . . . .
O13 O 0.5479(16) 0.7876(12) 0.4495(6) 0.104(6) Uani 1 1 d . . . . .
O14 O 0.4950(13) 0.6451(10) 0.4217(6) 0.074(4) Uani 1 1 d . . . . .
O15 O 0.7767(9) 0.6400(7) 0.3261(4) 0.042(3) Uani 1 1 d . . . . .
O16 O 0.8710(13) 0.7306(11) 0.3826(5) 0.084(5) Uani 1 1 d . . . . .
O17 O 0.8375(15) 0.5626(14) 0.5457(7) 0.106(5) Uani 1 1 d D U . . .
O18 O 0.8195(13) 0.4332(11) 0.4906(6) 0.085(4) Uani 1 1 d . U . . .
C37 C 0.676(2) 0.8525(19) 0.4769(11) 0.103(8) Uani 1 1 d . U . . .
H37A H 0.6695 0.8891 0.4371 0.123 Uiso 1 1 calc R U . . .
H37B H 0.6868 0.8903 0.4998 0.123 Uiso 1 1 calc R U . . .
C38 C 0.565(2) 0.8315(17) 0.4894(10) 0.089(7) Uani 1 1 d . U . . .
H38A H 0.5731 0.7897 0.5280 0.107 Uiso 1 1 calc R U . . .
H38B H 0.4994 0.8893 0.4850 0.107 Uiso 1 1 calc R U . . .
C39 C 0.446(2) 0.767(2) 0.4596(11) 0.112(10) Uani 1 1 d . . . . .
H39A H 0.3839 0.8229 0.4615 0.135 Uiso 1 1 calc R U . . .
H39B H 0.4591 0.7186 0.4963 0.135 Uiso 1 1 calc R U . . .
C40 C 0.411(2) 0.7356(15) 0.4181(11) 0.089(7) Uani 1 1 d . . . . .
H40A H 0.4066 0.7800 0.3807 0.107 Uiso 1 1 calc R U . . .
H40B H 0.3344 0.7309 0.4239 0.107 Uiso 1 1 calc R U . . .
C41 C 0.4700(16) 0.6089(14) 0.3828(8) 0.064(6) Uani 1 1 d . . . . .
H41A H 0.4715 0.6505 0.3452 0.077 Uiso 1 1 calc R U . . .
H41B H 0.3909 0.6081 0.3856 0.077 Uiso 1 1 calc R U . . .
C42 C 0.5479(14) 0.5152(11) 0.3877(7) 0.049(4) Uani 1 1 d . . . . .
H42A H 0.5214 0.4953 0.3581 0.059 Uiso 1 1 calc R U . . .
H42B H 0.5418 0.4728 0.4241 0.059 Uiso 1 1 calc R U . . .
C43 C 0.6858(15) 0.5325(12) 0.3255(7) 0.052(5) Uani 1 1 d . . . . .
H43A H 0.6168 0.5859 0.3057 0.063 Uiso 1 1 calc R U . . .
H43B H 0.6900 0.4812 0.3107 0.063 Uiso 1 1 calc R U . . .
C44 C 0.7903(15) 0.5591(12) 0.3114(8) 0.053(5) Uani 1 1 d . . . . .
H44A H 0.8605 0.5083 0.3324 0.064 Uiso 1 1 calc R U . . .
H44B H 0.7980 0.5710 0.2710 0.064 Uiso 1 1 calc R U . . .
C45 C 0.8679(13) 0.6746(11) 0.3069(6) 0.043(4) Uani 1 1 d . . . . .
H45A H 0.8648 0.6908 0.2657 0.052 Uiso 1 1 calc R U . . .
H45B H 0.9434 0.6263 0.3232 0.052 Uiso 1 1 calc R U . . .
C46 C 0.8537(18) 0.7605(14) 0.3246(6) 0.063(6) Uani 1 1 d . . . . .
H46A H 0.9107 0.7890 0.3087 0.076 Uiso 1 1 calc R U . . .
H46B H 0.7757 0.8070 0.3114 0.076 Uiso 1 1 calc R U . . .
C47 C 0.869(2) 0.8096(15) 0.3995(8) 0.075(6) Uani 1 1 d . U . . .
H47A H 0.7953 0.8608 0.3846 0.090 Uiso 1 1 calc R U . . .
H47B H 0.9319 0.8311 0.3837 0.090 Uiso 1 1 calc R U . . .
C48 C 0.885(2) 0.7840(18) 0.4623(10) 0.098(7) Uani 1 1 d . U . . .
H48A H 0.9034 0.8322 0.4730 0.118 Uiso 1 1 calc R U . . .
H48B H 0.9491 0.7247 0.4777 0.118 Uiso 1 1 calc R U . . .
C49 C 0.805(2) 0.7255(19) 0.5447(11) 0.104(8) Uani 1 1 d D U . . .
H49A H 0.8411 0.7617 0.5592 0.125 Uiso 1 1 calc R U . . .
H49B H 0.7339 0.7284 0.5633 0.125 Uiso 1 1 calc R U . . .
C50 C 0.8774(19) 0.6350(16) 0.5640(8) 0.079(6) Uani 1 1 d D U . . .
H50A H 0.8874 0.6158 0.6053 0.095 Uiso 1 1 calc R U . . .
H50B H 0.9536 0.6317 0.5510 0.095 Uiso 1 1 calc R U . . .
C51 C 0.895(2) 0.466(2) 0.5649(11) 0.102(8) Uani 1 1 d . U . . .
H51A H 0.9138 0.4451 0.6060 0.122 Uiso 1 1 calc R U . . .
H51B H 0.9681 0.4500 0.5478 0.122 Uiso 1 1 calc R U . . .
C52 C 0.824(3) 0.419(2) 0.5506(13) 0.132(11) Uani 1 1 d . U . . .
H52A H 0.7454 0.4440 0.5610 0.158 Uiso 1 1 calc R U . . .
H52B H 0.8563 0.3521 0.5713 0.158 Uiso 1 1 calc R U . . .
C53 C 0.759(2) 0.3845(16) 0.4736(10) 0.093(8) Uani 1 1 d . . . . .
H53A H 0.6822 0.3987 0.4875 0.111 Uiso 1 1 calc R U . . .
H53B H 0.8010 0.3171 0.4895 0.111 Uiso 1 1 calc R U . . .
C54 C 0.7457(19) 0.4106(15) 0.4132(9) 0.078(7) Uani 1 1 d . . . . .
H54A H 0.7166 0.3671 0.4025 0.094 Uiso 1 1 calc R U . . .
H54B H 0.8228 0.4022 0.4002 0.094 Uiso 1 1 calc R U . . .
N7 N 0.893(3) 0.0982(18) 0.5609(10) 0.161(10) Uani 1 1 d . U . . .
H7C H 0.8344 0.0782 0.5731 0.241 Uiso 1 1 d R U . . .
H7D H 0.9022 0.1354 0.5802 0.241 Uiso 1 1 d R U . . .
H7E H 0.9591 0.0486 0.5664 0.241 Uiso 1 1 d R U . . .
N8 N 0.8426(16) 0.1951(11) 0.6656(7) 0.080(6) Uani 1 1 d . . . . .
H8C H 0.9026 0.2121 0.6726 0.120 Uiso 1 1 d R U . . .
H8D H 0.8330 0.1539 0.6971 0.120 Uiso 1 1 d R U . . .
H8E H 0.7775 0.2460 0.6547 0.120 Uiso 1 1 d R U . . .
N9 N 0.3895(17) 0.3663(14) 0.3737(8) 0.109(7) Uani 1 1 d . U . . .
H9C H 0.3495 0.3298 0.3700 0.164 Uiso 1 1 d R U . . .
H9D H 0.3908 0.4055 0.3395 0.164 Uiso 1 1 d R U . . .
H9E H 0.4627 0.3302 0.3888 0.164 Uiso 1 1 d R U . . .
N10 N 0.281(2) 0.2271(14) 0.3304(9) 0.122(8) Uani 1 1 d . U . . .
H10C H 0.2169 0.2283 0.3478 0.182 Uiso 1 1 d R U . . .
H10D H 0.2611 0.2604 0.2936 0.182 Uiso 1 1 d R U . . .
H10E H 0.3246 0.1675 0.3336 0.182 Uiso 1 1 d R U . . .
N11 N 0.288(2) 0.0222(14) 0.4061(9) 0.133(10) Uani 1 1 d . . . . .
H11C H 0.3349 0.0015 0.3816 0.199 Uiso 1 1 d R U . . .
H11D H 0.2460 0.0833 0.3903 0.199 Uiso 1 1 d R U . . .
H11E H 0.3303 0.0141 0.4377 0.199 Uiso 1 1 d R U . . .
N12 N 0.538(3) 0.104(2) 0.3956(14) 0.207(14) Uani 1 1 d . U . . .
H12C H 0.4857 0.0766 0.3931 0.311 Uiso 1 1 d R U . . .
H12D H 0.6089 0.0667 0.3910 0.311 Uiso 1 1 d R U . . .
H12E H 0.5403 0.1118 0.4297 0.311 Uiso 1 1 d R U . . .
N13 N 0.816(3) 0.028(2) 0.4534(12) 0.188(13) Uani 1 1 d . U . . .
H13C H 0.8583 0.0153 0.4255 0.282 Uiso 1 1 d R U . . .
H13D H 0.8108 0.0853 0.4547 0.282 Uiso 1 1 d R U . . .
H13E H 0.8508 -0.0149 0.4866 0.282 Uiso 1 1 d R U . . .
N14 N 0.9790(17) 0.1594(13) 0.4183(8) 0.095(6) Uani 1 1 d . . . . .
H14C H 1.0405 0.1293 0.4029 0.142 Uiso 1 1 d R U . . .
H14D H 0.9373 0.2144 0.3927 0.142 Uiso 1 1 d R U . . .
H14E H 1.0042 0.1698 0.4488 0.142 Uiso 1 1 d R U . . .
N15 N 0.9647(12) 0.3223(10) 0.3044(6) 0.062(4) Uani 1 1 d . . . . .
H15C H 1.0107 0.2994 0.2802 0.093 Uiso 1 1 d R U . . .
H15D H 0.8907 0.3492 0.2884 0.093 Uiso 1 1 d R U . . .
H15E H 0.9878 0.3652 0.3130 0.093 Uiso 1 1 d R U . . .

loop_
_atom_site_aniso_label
_atom_site_aniso_U_11
_atom_site_aniso_U_22
_atom_site_aniso_U_33
_atom_site_aniso_U_23
_atom_site_aniso_U_13
_atom_site_aniso_U_12
Ge1 0.0362(9) 0.0243(9) 0.0412(10) -0.0047(8) 0.0041(7) -0.0131(7)
Ge2 0.0214(8) 0.0258(9) 0.0492(10) -0.0114(8) 0.0056(6) -0.0087(7)
Ge3 0.0257(8) 0.0364(9) 0.0409(10) -0.0131(8) 0.0063(6) -0.0147(7)
Ge4 0.0184(7) 0.0365(9) 0.0479(10) -0.0144(8) 0.0017(6) -0.0119(7)
Ge5 0.0270(8) 0.0340(9) 0.0496(10) -0.0151(8) 0.0143(7) -0.0176(7)
Ge6 0.0304(9) 0.0339(9) 0.0417(10) -0.0117(8) -0.0001(7) -0.0146(7)
Ge7 0.0184(8) 0.0346(9) 0.0537(11) -0.0130(8) 0.0026(7) -0.0145(7)
Ge8 0.0295(8) 0.0293(9) 0.0459(10) -0.0059(8) 0.0068(7) -0.0158(7)
Ge9 0.0260(8) 0.0232(9) 0.0498(11) -0.0058(8) 0.0004(7) -0.0073(7)
Ge10 0.0304(9) 0.0300(9) 0.0468(10) -0.0148(8) 0.0075(7) -0.0109(7)
Co 0.0163(9) 0.0246(10) 0.0374(11) -0.0070(9) 0.0032(7) -0.0105(8)
K1 0.0186(14) 0.0276(17) 0.048(2) -0.0111(15) 0.0048(13) -0.0098(13)
N1 0.022(6) 0.020(6) 0.041(8) -0.007(6) 0.005(5) -0.005(5)
N2 0.028(7) 0.033(8) 0.053(9) 0.002(7) -0.002(6) -0.016(6)
O1 0.023(5) 0.023(5) 0.039(6) -0.009(5) 0.001(4) -0.007(4)
O2 0.019(5) 0.030(6) 0.060(7) -0.011(5) 0.000(4) -0.009(4)
O3 0.034(6) 0.023(6) 0.044(7) 0.005(5) 0.008(5) -0.009(5)
O4 0.018(5) 0.028(6) 0.050(7) -0.010(5) 0.015(4) -0.009(4)
O5 0.024(5) 0.027(6) 0.053(7) -0.010(5) 0.009(4) -0.013(4)
O6 0.019(5) 0.036(6) 0.063(8) -0.011(6) 0.002(5) -0.009(5)
C1 0.034(8) 0.029(9) 0.047(10) -0.004(7) 0.015(7) -0.017(7)
C2 0.019(7) 0.042(9) 0.039(9) -0.005(7) 0.003(6) -0.014(7)
C3 0.021(7) 0.039(9) 0.057(11) -0.011(8) 0.010(7) -0.013(7)
C4 0.031(8) 0.046(10) 0.047(10) -0.032(8) 0.005(6) -0.015(7)
C5 0.028(9) 0.040(10) 0.075(13) -0.008(9) 0.005(8) -0.014(8)
C6 0.028(8) 0.026(8) 0.064(11) -0.026(8) 0.004(7) -0.011(6)
C7 0.038(9) 0.035(9) 0.041(10) -0.016(8) 0.008(7) -0.015(7)
C8 0.038(10) 0.049(11) 0.071(13) -0.011(10) 0.015(8) -0.023(9)
C9 0.036(8) 0.036(9) 0.053(10) -0.027(8) 0.027(7) -0.022(7)
C10 0.019(7) 0.035(9) 0.070(11) -0.023(8) 0.010(7) -0.015(6)
C11 0.020(7) 0.046(10) 0.059(11) -0.026(9) 0.010(6) -0.017(7)
C12 0.025(8) 0.029(8) 0.051(10) -0.010(7) 0.007(6) -0.011(6)
C13 0.034(8) 0.016(7) 0.045(9) 0.005(7) 0.009(7) -0.014(6)
C14 0.025(8) 0.042(10) 0.060(11) -0.017(9) 0.016(7) -0.025(7)
C15 0.033(8) 0.032(9) 0.070(12) -0.030(9) 0.014(7) -0.014(7)
C16 0.019(8) 0.048(10) 0.093(14) -0.013(10) -0.003(8) -0.023(7)
C17 0.031(8) 0.027(8) 0.053(10) -0.010(8) -0.012(7) -0.009(7)
C18 0.028(8) 0.045(10) 0.068(12) -0.015(9) 0.003(7) -0.019(7)
K2 0.0172(14) 0.0265(17) 0.0436(19) -0.0103(15) 0.0096(12) -0.0082(12)
N3 0.032(7) 0.034(8) 0.052(9) -0.017(7) 0.016(6) -0.014(6)
N4 0.063(9) 0.045(9) 0.036(8) -0.014(7) 0.017(6) -0.033(8)
O7 0.013(5) 0.030(6) 0.065(8) -0.007(6) 0.014(4) -0.003(4)
O8 0.024(5) 0.044(7) 0.079(8) -0.035(6) 0.021(5) -0.021(5)
O9 0.041(6) 0.034(6) 0.042(7) -0.017(5) 0.003(5) -0.012(5)
O10 0.027(5) 0.031(6) 0.053(7) -0.009(5) 0.007(4) -0.018(5)
O11 0.030(5) 0.034(6) 0.051(7) -0.018(6) 0.021(5) -0.015(5)
O12 0.032(5) 0.019(5) 0.048(7) -0.008(5) 0.000(4) -0.006(4)
C19 0.046(10) 0.030(10) 0.057(12) -0.003(9) 0.011(8) -0.009(8)
C20 0.016(7) 0.052(11) 0.045(10) -0.021(9) 0.011(6) -0.002(7)
C21 0.027(7) 0.068(9) 0.073(9) -0.022(7) 0.009(6) -0.019(6)
C22 0.028(8) 0.071(12) 0.090(14) -0.053(11) 0.034(9) -0.038(9)
C23 0.042(10) 0.039(10) 0.090(14) -0.038(10) 0.031(9) -0.028(8)
C24 0.070(13) 0.033(10) 0.097(16) -0.033(11) 0.053(12) -0.032(10)
C25 0.079(14) 0.042(12) 0.057(13) 0.006(10) 0.002(10) -0.017(10)
C26 0.096(15) 0.027(10) 0.040(11) -0.007(8) 0.000(9) -0.022(10)
C27 0.047(10) 0.045(11) 0.047(11) -0.018(9) -0.006(8) -0.011(8)
C28 0.038(9) 0.036(9) 0.060(11) -0.022(9) -0.004(7) -0.016(7)
C29 0.056(11) 0.023(9) 0.082(13) -0.036(9) 0.037(9) -0.020(8)
C30 0.052(10) 0.029(9) 0.052(11) -0.007(8) 0.011(8) -0.023(8)
C31 0.034(8) 0.045(10) 0.035(9) -0.017(7) 0.017(6) -0.024(7)
C32 0.030(8) 0.041(9) 0.050(10) -0.026(8) 0.016(7) -0.022(7)
C33 0.026(8) 0.048(10) 0.085(13) -0.034(10) 0.022(8) -0.025(8)
C34 0.013(7) 0.044(10) 0.076(12) -0.017(9) 0.008(7) -0.012(7)
C35 0.043(10) 0.043(11) 0.068(13) -0.037(10) 0.007(8) -0.001(8)
C36 0.058(11) 0.026(9) 0.047(11) 0.000(8) 0.004(8) -0.015(8)
K3 0.087(3) 0.128(4) 0.040(2) -0.013(2) 0.011(2) -0.092(3)
N5 0.092(9) 0.107(9) 0.077(9) -0.011(7) 0.010(7) -0.076(8)
N6 0.048(9) 0.072(11) 0.049(10) 0.009(8) 0.001(7) -0.045(9)
O13 0.157(17) 0.149(15) 0.078(11) -0.056(11) 0.044(10) -0.124(14)
O14 0.082(10) 0.079(10) 0.087(11) -0.021(8) 0.007(8) -0.064(9)
O15 0.041(6) 0.052(7) 0.032(6) 0.004(5) 0.005(5) -0.031(6)
O16 0.117(12) 0.150(14) 0.055(8) -0.051(9) 0.045(8) -0.120(12)
O17 0.090(8) 0.144(10) 0.095(9) -0.019(7) 0.013(6) -0.070(8)
O18 0.072(7) 0.114(9) 0.067(8) 0.006(6) 0.009(6) -0.056(7)
C37 0.118(12) 0.107(11) 0.104(12) -0.048(9) 0.002(8) -0.052(9)
C38 0.092(10) 0.098(10) 0.089(11) -0.022(8) 0.011(8) -0.054(9)
C39 0.12(2) 0.13(2) 0.10(2) -0.013(18) -0.018(16) -0.09(2)
C40 0.076(16) 0.057(15) 0.13(2) -0.009(15) 0.013(15) -0.034(13)
C41 0.054(12) 0.078(15) 0.076(14) -0.015(12) 0.013(10) -0.049(12)
C42 0.045(10) 0.046(11) 0.071(12) -0.019(9) 0.009(8) -0.036(9)
C43 0.051(11) 0.068(12) 0.052(11) -0.015(10) -0.006(8) -0.041(10)
C44 0.049(11) 0.052(12) 0.057(12) -0.005(10) 0.007(8) -0.026(9)
C45 0.035(9) 0.054(11) 0.037(10) -0.003(8) 0.015(7) -0.021(8)
C46 0.096(15) 0.105(16) 0.023(9) -0.015(10) 0.020(9) -0.083(14)
C47 0.089(10) 0.092(10) 0.073(10) -0.036(7) 0.023(7) -0.058(8)
C48 0.093(10) 0.121(11) 0.101(11) -0.020(8) 0.024(8) -0.076(9)
C49 0.102(11) 0.122(12) 0.105(12) -0.031(9) 0.006(8) -0.064(9)
C50 0.074(9) 0.115(11) 0.058(9) -0.023(8) 0.009(7) -0.049(8)
C51 0.092(11) 0.126(12) 0.086(11) -0.020(8) 0.024(8) -0.046(9)
C52 0.117(13) 0.142(14) 0.124(14) -0.008(9) 0.021(9) -0.059(10)
C53 0.090(18) 0.081(17) 0.082(18) 0.035(14) 0.002(13) -0.053(15)
C54 0.074(15) 0.075(16) 0.081(17) 0.007(13) 0.005(12) -0.050(13)
N7 0.197(19) 0.171(17) 0.159(18) -0.060(14) 0.047(14) -0.113(15)
N8 0.119(16) 0.078(13) 0.071(12) -0.030(10) 0.004(10) -0.061(12)
N9 0.105(13) 0.136(14) 0.096(13) 0.005(11) -0.004(10) -0.090(12)
N10 0.143(15) 0.081(13) 0.107(14) -0.001(11) 0.059(12) -0.021(12)
N11 0.18(3) 0.087(17) 0.13(2) 0.006(15) -0.012(18) -0.081(18)
N12 0.17(2) 0.25(2) 0.22(2) -0.124(17) 0.023(15) -0.049(16)
N13 0.20(2) 0.205(19) 0.18(2) -0.022(15) -0.001(15) -0.127(17)
N14 0.101(16) 0.096(15) 0.092(15) -0.008(12) -0.009(11) -0.060(13)
N15 0.037(8) 0.058(10) 0.078(12) 0.004(9) 0.000(7) -0.023(8)

loop_
_atom_type_symbol
_atom_type_description
_atom_type_scat_dispersion_real
_atom_type_scat_dispersion_imag
_atom_type_scat_source
C C 0.0033 0.0016 'International Tables Vol C Tables 4.2.6.8 and 6.1.1.4'
H H 0.0000 0.0000 'International Tables Vol C Tables 4.2.6.8 and 6.1.1.4'
N N 0.0061 0.0033 'International Tables Vol C Tables 4.2.6.8 and 6.1.1.4'
O O 0.0106 0.0060 'International Tables Vol C Tables 4.2.6.8 and 6.1.1.4'
K K 0.2009 0.2494 'International Tables Vol C Tables 4.2.6.8 and 6.1.1.4'
Co Co 0.3494 0.9721 'International Tables Vol C Tables 4.2.6.8 and 6.1.1.4'
Ge Ge 0.1547 1.8001 'International Tables Vol C Tables 4.2.6.8 and 6.1.1.4'

loop_
_geom_angle_atom_site_label_1
_geom_angle_atom_site_label_2
_geom_angle_atom_site_label_3
_geom_angle
_geom_angle_site_symmetry_1
_geom_angle_site_symmetry_3
_geom_angle_publ_flag
Ge2 Ge1 Co 59.78(7) . . ?
Ge2 Ge1 Ge5 107.86(8) . . ?
Co Ge1 Ge5 59.67(6) . . ?
Ge2 Ge1 Ge6 90.60(7) . . ?
Co Ge1 Ge6 58.85(6) . . ?
Ge5 Ge1 Ge6 89.34(7) . . ?
Co Ge2 Ge1 60.12(7) . . ?
Co Ge2 Ge3 59.33(7) . . ?
Ge1 Ge2 Ge3 108.36(8) . . ?
Co Ge2 Ge7 58.99(6) . . ?
Ge1 Ge2 Ge7 89.43(7) . . ?
Ge3 Ge2 Ge7 90.00(7) . . ?
Co Ge3 Ge4 59.86(6) . . ?
Co Ge3 Ge2 59.67(7) . . ?
Ge4 Ge3 Ge2 107.60(8) . . ?
Co Ge3 Ge8 58.90(6) . . ?
Ge4 Ge3 Ge8 90.80(7) . . ?
Ge2 Ge3 Ge8 89.66(7) . . ?
Co Ge4 Ge3 59.59(6) . . ?
Co Ge4 Ge5 60.01(6) . . ?
Ge3 Ge4 Ge5 108.38(8) . . ?
Co Ge4 Ge9 58.55(6) . . ?
Ge3 Ge4 Ge9 89.30(7) . . ?
Ge5 Ge4 Ge9 89.85(7) . . ?
Co Ge5 Ge4 59.56(6) . . ?
Co Ge5 Ge1 59.64(6) . . ?
Ge4 Ge5 Ge1 107.78(8) . . ?
Co Ge5 Ge10 59.05(6) . . ?
Ge4 Ge5 Ge10 89.66(7) . . ?
Ge1 Ge5 Ge10 90.18(7) . . ?
Co Ge6 Ge7 60.14(6) . . ?
Co Ge6 Ge10 59.97(6) . . ?
Ge7 Ge6 Ge10 108.66(8) . . ?
Co Ge6 Ge1 58.95(6) . . ?
Ge7 Ge6 Ge1 89.66(7) . . ?
Ge10 Ge6 Ge1 90.43(7) . . ?
Ge6 Ge7 Co 59.85(6) . . ?
Ge6 Ge7 Ge8 107.45(8) . . ?
Co Ge7 Ge8 59.84(6) . . ?
Ge6 Ge7 Ge2 90.29(7) . . ?
Co Ge7 Ge2 58.48(6) . . ?
Ge8 Ge7 Ge2 90.14(7) . . ?
Co Ge8 Ge7 60.00(6) . . ?
Co Ge8 Ge9 59.73(7) . . ?
Ge7 Ge8 Ge9 107.88(8) . . ?
Co Ge8 Ge3 58.22(6) . . ?
Ge7 Ge8 Ge3 90.19(7) . . ?
Ge9 Ge8 Ge3 89.42(7) . . ?
Ge10 Ge9 Co 60.20(7) . . ?
Ge10 Ge9 Ge8 108.38(8) . . ?
Co Ge9 Ge8 59.93(6) . . ?
Ge10 Ge9 Ge4 89.26(7) . . ?
Co Ge9 Ge4 58.31(6) . . ?
Ge8 Ge9 Ge4 90.47(7) . . ?
Ge9 Ge10 Co 60.02(7) . . ?
Ge9 Ge10 Ge6 107.60(8) . . ?
Co Ge10 Ge6 59.87(6) . . ?
Ge9 Ge10 Ge5 91.22(7) . . ?
Co Ge10 Ge5 59.08(6) . . ?
Ge6 Ge10 Ge5 90.05(7) . . ?
Ge3 Co Ge4 60.55(6) . . ?
Ge3 Co Ge2 61.00(7) . . ?
Ge4 Co Ge2 109.21(8) . . ?
Ge3 Co Ge9 92.50(8) . . ?
Ge4 Co Ge9 63.13(6) . . ?
Ge2 Co Ge9 149.81(10) . . ?
Ge3 Co Ge6 150.04(9) . . ?
Ge4 Co Ge6 148.65(9) . . ?
Ge2 Co Ge6 92.78(8) . . ?
Ge9 Co Ge6 107.65(8) . . ?
Ge3 Co Ge1 109.68(8) . . ?
Ge4 Co Ge1 109.33(8) . . ?
Ge2 Co Ge1 60.10(7) . . ?
Ge9 Co Ge1 149.48(10) . . ?
Ge6 Co Ge1 62.20(7) . . ?
Ge3 Co Ge10 148.69(10) . . ?
Ge4 Co Ge10 91.82(8) . . ?
Ge2 Co Ge10 149.36(10) . . ?
Ge9 Co Ge10 59.79(7) . . ?
Ge6 Co Ge10 60.16(7) . . ?
Ge1 Co Ge10 92.45(8) . . ?
Ge3 Co Ge5 109.49(7) . . ?
Ge4 Co Ge5 60.43(7) . . ?
Ge2 Co Ge5 108.93(8) . . ?
Ge9 Co Ge5 92.75(8) . . ?
Ge6 Co Ge5 91.85(8) . . ?
Ge1 Co Ge5 60.69(7) . . ?
Ge10 Co Ge5 61.88(6) . . ?
Ge3 Co Ge8 62.88(7) . . ?
Ge4 Co Ge8 93.56(8) . . ?
Ge2 Co Ge8 92.72(8) . . ?
Ge9 Co Ge8 60.34(7) . . ?
Ge6 Co Ge8 107.83(7) . . ?
Ge1 Co Ge8 148.65(9) . . ?
Ge10 Co Ge8 108.39(8) . . ?
Ge5 Co Ge8 150.12(10) . . ?
Ge3 Co Ge7 93.04(8) . . ?
Ge4 Co Ge7 150.31(10) . . ?
Ge2 Co Ge7 62.53(6) . . ?
Ge9 Co Ge7 108.51(8) . . ?
Ge6 Co Ge7 60.01(6) . . ?
Ge1 Co Ge7 91.46(8) . . ?
Ge10 Co Ge7 108.70(8) . . ?
Ge5 Co Ge7 148.43(10) . . ?
Ge8 Co Ge7 60.16(7) . . ?
O2 K1 O3 100.3(3) . . ?
O2 K1 O6 97.4(3) . . ?
O3 K1 O6 101.2(3) . . ?
O2 K1 O1 62.7(3) . . ?
O3 K1 O1 100.8(3) . . ?
O6 K1 O1 152.7(3) . . ?
O2 K1 O4 156.1(3) . . ?
O3 K1 O4 62.2(3) . . ?
O6 K1 O4 101.9(3) . . ?
O1 K1 O4 102.5(3) . . ?
O2 K1 O5 98.9(3) . . ?
O3 K1 O5 156.0(3) . . ?
O6 K1 O5 61.9(3) . . ?
O1 K1 O5 100.8(3) . . ?
O4 K1 O5 102.6(3) . . ?
O2 K1 N1 118.2(3) . . ?
O3 K1 N1 117.6(3) . . ?
O6 K1 N1 118.4(3) . . ?
O1 K1 N1 63.5(3) . . ?
O4 K1 N1 63.8(3) . . ?
O5 K1 N1 64.1(3) . . ?
O2 K1 N2 62.0(3) . . ?
O3 K1 N2 61.4(3) . . ?
O6 K1 N2 62.5(3) . . ?
O1 K1 N2 116.0(3) . . ?
O4 K1 N2 115.6(3) . . ?
O5 K1 N2 117.0(3) . . ?
N1 K1 N2 178.9(3) . . ?
O2 K1 C3 45.5(3) . . ?
O3 K1 C3 118.3(3) . . ?
O6 K1 C3 127.6(3) . . ?
O1 K1 C3 25.2(3) . . ?
O4 K1 C3 125.8(3) . . ?
O5 K1 C3 85.5(3) . . ?
N1 K1 C3 73.1(3) . . ?
N2 K1 C3 106.9(4) . . ?
O2 K1 C10 130.7(3) . . ?
O3 K1 C10 44.5(3) . . ?
O6 K1 C10 119.3(3) . . ?
O1 K1 C10 87.8(3) . . ?
O4 K1 C10 25.4(3) . . ?
O5 K1 C10 126.2(3) . . ?
N1 K1 C10 73.6(3) . . ?
N2 K1 C10 105.4(4) . . ?
C3 K1 C10 113.0(4) . . ?
O2 K1 C15 114.0(3) . . ?
O3 K1 C15 131.8(3) . . ?
O6 K1 C15 43.8(3) . . ?
O1 K1 C15 124.4(3) . . ?
O4 K1 C15 89.8(3) . . ?
O5 K1 C15 24.5(3) . . ?
N1 K1 C15 75.2(3) . . ?
N2 K1 C15 105.8(3) . . ?
C3 K1 C15 109.9(4) . . ?
C10 K1 C15 115.2(3) . . ?
C12 N1 C1 110.6(11) . . ?
C12 N1 C13 109.5(10) . . ?
C1 N1 C13 110.3(11) . . ?
C12 N1 K1 109.0(8) . . ?
C1 N1 K1 109.6(8) . . ?
C13 N1 K1 107.7(8) . . ?
C6 N2 C18 111.2(12) . . ?
C6 N2 C7 111.0(10) . . ?
C18 N2 C7 110.1(12) . . ?
C6 N2 K1 108.0(9) . . ?
C18 N2 K1 106.9(8) . . ?
C7 N2 K1 109.4(9) . . ?
C3 O1 C2 113.4(11) . . ?
C3 O1 K1 100.1(8) . . ?
C2 O1 K1 115.6(6) . . ?
C5 O2 C4 111.3(11) . . ?
C5 O2 K1 119.8(9) . . ?
C4 O2 K1 115.5(8) . . ?
C8 O3 C9 111.8(12) . . ?
C8 O3 K1 120.9(9) . . ?
C9 O3 K1 115.7(7) . . ?
C11 O4 C10 113.1(10) . . ?
C11 O4 K1 114.7(8) . . ?
C10 O4 K1 99.7(7) . . ?
C14 O5 C15 114.9(10) . . ?
C14 O5 K1 113.9(7) . . ?
C15 O5 K1 102.6(8) . . ?
C17 O6 C16 112.0(11) . . ?
C17 O6 K1 119.2(7) . . ?
C16 O6 K1 116.5(9) . . ?
N1 C1 C2 113.4(12) . . ?
N1 C1 H1A 108.9 . . ?
C2 C1 H1A 108.9 . . ?
N1 C1 H1B 108.9 . . ?
C2 C1 H1B 108.9 . . ?
H1A C1 H1B 107.7 . . ?
O1 C2 C1 112.5(11) . . ?
O1 C2 H2A 109.1 . . ?
C1 C2 H2A 109.1 . . ?
O1 C2 H2B 109.1 . . ?
C1 C2 H2B 109.1 . . ?
H2A C2 H2B 107.8 . . ?
O1 C3 C4 107.8(12) . . ?
O1 C3 K1 54.7(6) . . ?
C4 C3 K1 86.6(8) . . ?
O1 C3 H3A 110.2 . . ?
C4 C3 H3A 110.2 . . ?
K1 C3 H3A 71.6 . . ?
O1 C3 H3B 110.2 . . ?
C4 C3 H3B 110.2 . . ?
K1 C3 H3B 161.3 . . ?
H3A C3 H3B 108.5 . . ?
O2 C4 C3 108.8(10) . . ?
O2 C4 H4A 109.9 . . ?
C3 C4 H4A 109.9 . . ?
O2 C4 H4B 109.9 . . ?
C3 C4 H4B 109.9 . . ?
H4A C4 H4B 108.3 . . ?
O2 C5 C6 106.8(12) . . ?
O2 C5 H5A 110.4 . . ?
C6 C5 H5A 110.4 . . ?
O2 C5 H5B 110.4 . . ?
C6 C5 H5B 110.4 . . ?
H5A C5 H5B 108.6 . . ?
N2 C6 C5 114.3(13) . . ?
N2 C6 H6A 108.7 . . ?
C5 C6 H6A 108.7 . . ?
N2 C6 H6B 108.7 . . ?
C5 C6 H6B 108.7 . . ?
H6A C6 H6B 107.6 . . ?
N2 C7 C8 114.2(12) . . ?
N2 C7 H7A 108.7 . . ?
C8 C7 H7A 108.7 . . ?
N2 C7 H7B 108.7 . . ?
C8 C7 H7B 108.7 . . ?
H7A C7 H7B 107.6 . . ?
O3 C8 C7 110.0(14) . . ?
O3 C8 H8A 109.7 . . ?
C7 C8 H8A 109.7 . . ?
O3 C8 H8B 109.7 . . ?
C7 C8 H8B 109.7 . . ?
H8A C8 H8B 108.2 . . ?
O3 C9 C10 108.8(11) . . ?
O3 C9 H9A 109.9 . . ?
C10 C9 H9A 109.9 . . ?
O3 C9 H9B 109.9 . . ?
C10 C9 H9B 109.9 . . ?
H9A C9 H9B 108.3 . . ?
O4 C10 C9 107.0(11) . . ?
O4 C10 K1 54.8(6) . . ?
C9 C10 K1 86.3(8) . . ?
O4 C10 H10A 110.3 . . ?
C9 C10 H10A 110.3 . . ?
K1 C10 H10A 71.4 . . ?
O4 C10 H10B 110.3 . . ?
C9 C10 H10B 110.3 . . ?
K1 C10 H10B 161.4 . . ?
H10A C10 H10B 108.6 . . ?
O4 C11 C12 114.2(11) . . ?
O4 C11 H11A 108.7 . . ?
C12 C11 H11A 108.7 . . ?
O4 C11 H11B 108.7 . . ?
C12 C11 H11B 108.7 . . ?
H11A C11 H11B 107.6 . . ?
N1 C12 C11 115.2(12) . . ?
N1 C12 H12A 108.5 . . ?
C11 C12 H12A 108.5 . . ?
N1 C12 H12B 108.5 . . ?
C11 C12 H12B 108.5 . . ?
H12A C12 H12B 107.5 . . ?
N1 C13 C14 113.9(10) . . ?
N1 C13 H13A 108.8 . . ?
C14 C13 H13A 108.8 . . ?
N1 C13 H13B 108.8 . . ?
C14 C13 H13B 108.8 . . ?
H13A C13 H13B 107.7 . . ?
O5 C14 C13 114.7(12) . . ?
O5 C14 H14A 108.6 . . ?
C13 C14 H14A 108.6 . . ?
O5 C14 H14B 108.6 . . ?
C13 C14 H14B 108.6 . . ?
H14A C14 H14B 107.6 . . ?
O5 C15 C16 107.9(10) . . ?
O5 C15 K1 52.9(6) . . ?
C16 C15 K1 85.3(7) . . ?
O5 C15 H15A 110.1 . . ?
C16 C15 H15A 110.1 . . ?
K1 C15 H15A 74.6 . . ?
O5 C15 H15B 110.1 . . ?
C16 C15 H15B 110.1 . . ?
K1 C15 H15B 161.0 . . ?
H15A C15 H15B 108.4 . . ?
O6 C16 C15 108.6(12) . . ?
O6 C16 H16A 110.0 . . ?
C15 C16 H16A 110.0 . . ?
O6 C16 H16B 110.0 . . ?
C15 C16 H16B 110.0 . . ?
H16A C16 H16B 108.4 . . ?
O6 C17 C18 108.7(12) . . ?
O6 C17 H17A 110.0 . . ?
C18 C17 H17A 110.0 . . ?
O6 C17 H17B 110.0 . . ?
C18 C17 H17B 110.0 . . ?
H17A C17 H17B 108.3 . . ?
N2 C18 C17 113.9(13) . . ?
N2 C18 H18A 108.8 . . ?
C17 C18 H18A 108.8 . . ?
N2 C18 H18B 108.8 . . ?
C17 C18 H18B 108.8 . . ?
H18A C18 H18B 107.7 . . ?
O10 K2 O7 98.2(3) . . ?
O10 K2 O11 93.4(3) . . ?
O7 K2 O11 102.9(3) . . ?
O10 K2 O12 133.7(3) . . ?
O7 K2 O12 123.3(3) . . ?
O11 K2 O12 60.4(3) . . ?
O10 K2 O9 59.6(3) . . ?
O7 K2 O9 139.0(3) . . ?
O11 K2 O9 111.8(3) . . ?
O12 K2 O9 93.4(3) . . ?
O10 K2 O8 116.9(3) . . ?
O7 K2 O8 59.4(3) . . ?
O11 K2 O8 145.7(3) . . ?
O12 K2 O8 102.7(3) . . ?
O9 K2 O8 98.0(3) . . ?
O10 K2 N3 62.2(3) . . ?
O7 K2 N3 60.4(3) . . ?
O11 K2 N3 60.0(3) . . ?
O12 K2 N3 118.7(3) . . ?
O9 K2 N3 120.5(3) . . ?
O8 K2 N3 118.7(3) . . ?
O10 K2 N4 117.8(3) . . ?
O7 K2 N4 119.2(3) . . ?
O11 K2 N4 120.4(3) . . ?
O12 K2 N4 61.5(3) . . ?
O9 K2 N4 59.7(3) . . ?
O8 K2 N4 60.9(3) . . ?
N3 K2 N4 179.6(4) . . ?
C30 N3 C19 110.4(13) . . ?
C30 N3 C31 110.0(11) . . ?
C19 N3 C31 108.9(12) . . ?
C30 N3 K2 105.9(9) . . ?
C19 N3 K2 109.3(8) . . ?
C31 N3 K2 112.4(9) . . ?
C25 N4 C24 112.1(15) . . ?
C25 N4 C36 107.2(15) . . ?
C24 N4 C36 108.9(11) . . ?
C25 N4 K2 111.1(10) . . ?
C24 N4 K2 109.6(10) . . ?
C36 N4 K2 107.9(9) . . ?
C20 O7 C21 111.6(11) . . ?
C20 O7 K2 122.2(8) . . ?
C21 O7 K2 117.9(9) . . ?
C22 O8 C23 111.4(11) . . ?
C22 O8 K2 112.4(8) . . ?
C23 O8 K2 114.0(8) . . ?
C26 O9 C27 109.2(11) . . ?
C26 O9 K2 119.1(8) . . ?
C27 O9 K2 116.5(8) . . ?
C29 O10 C28 108.5(11) . . ?
C29 O10 K2 118.2(8) . . ?
C28 O10 K2 117.3(8) . . ?
C33 O11 C32 111.1(11) . . ?
C33 O11 K2 116.6(8) . . ?
C32 O11 K2 117.6(8) . . ?
C35 O12 C34 110.1(11) . . ?
C35 O12 K2 117.8(8) . . ?
C34 O12 K2 112.1(8) . . ?
N3 C19 C20 114.3(13) . . ?
N3 C19 H19A 108.7 . . ?
C20 C19 H19A 108.7 . . ?
N3 C19 H19B 108.7 . . ?
C20 C19 H19B 108.7 . . ?
H19A C19 H19B 107.6 . . ?
O7 C20 C19 109.3(11) . . ?
O7 C20 H20A 109.8 . . ?
C19 C20 H20A 109.8 . . ?
O7 C20 H20B 109.8 . . ?
C19 C20 H20B 109.8 . . ?
H20A C20 H20B 108.3 . . ?
O7 C21 C22 109.1(12) . . ?
O7 C21 H21A 109.9 . . ?
C22 C21 H21A 109.9 . . ?
O7 C21 H21B 109.9 . . ?
C22 C21 H21B 109.9 . . ?
H21A C21 H21B 108.3 . . ?
O8 C22 C21 112.2(12) . . ?
O8 C22 H22A 109.2 . . ?
C21 C22 H22A 109.2 . . ?
O8 C22 H22B 109.2 . . ?
C21 C22 H22B 109.2 . . ?
H22A C22 H22B 107.9 . . ?
O8 C23 C24 112.3(12) . . ?
O8 C23 H23A 109.2 . . ?
C24 C23 H23A 109.2 . . ?
O8 C23 H23B 109.2 . . ?
C24 C23 H23B 109.2 . . ?
H23A C23 H23B 107.9 . . ?
C23 C24 N4 114.1(14) . . ?
C23 C24 H24A 108.7 . . ?
N4 C24 H24A 108.7 . . ?
C23 C24 H24B 108.7 . . ?
N4 C24 H24B 108.7 . . ?
H24A C24 H24B 107.6 . . ?
N4 C25 C26 114.2(16) . . ?
N4 C25 H25A 108.7 . . ?
C26 C25 H25A 108.7 . . ?
N4 C25 H25B 108.7 . . ?
C26 C25 H25B 108.7 . . ?
H25A C25 H25B 107.6 . . ?
O9 C26 C25 105.8(13) . . ?
O9 C26 H26A 110.6 . . ?
C25 C26 H26A 110.6 . . ?
O9 C26 H26B 110.6 . . ?
C25 C26 H26B 110.6 . . ?
H26A C26 H26B 108.7 . . ?
O9 C27 C28 107.7(12) . . ?
O9 C27 H27A 110.2 . . ?
C28 C27 H27A 110.2 . . ?
O9 C27 H27B 110.2 . . ?
C28 C27 H27B 110.2 . . ?
H27A C27 H27B 108.5 . . ?
O10 C28 C27 110.8(11) . . ?
O10 C28 H28A 109.5 . . ?
C27 C28 H28A 109.5 . . ?
O10 C28 H28B 109.5 . . ?
C27 C28 H28B 109.5 . . ?
H28A C28 H28B 108.1 . . ?
O10 C29 C30 108.7(11) . . ?
O10 C29 H29A 109.9 . . ?
C30 C29 H29A 109.9 . . ?
O10 C29 H29B 109.9 . . ?
C30 C29 H29B 109.9 . . ?
H29A C29 H29B 108.3 . . ?
N3 C30 C29 113.9(13) . . ?
N3 C30 H30A 108.8 . . ?
C29 C30 H30A 108.8 . . ?
N3 C30 H30B 108.8 . . ?
C29 C30 H30B 108.8 . . ?
H30A C30 H30B 107.7 . . ?
N3 C31 C32 111.6(11) . . ?
N3 C31 H31A 109.3 . . ?
C32 C31 H31A 109.3 . . ?
N3 C31 H31B 109.3 . . ?
C32 C31 H31B 109.3 . . ?
H31A C31 H31B 108.0 . . ?
O11 C32 C31 109.8(12) . . ?
O11 C32 H32A 109.7 . . ?
C31 C32 H32A 109.7 . . ?
O11 C32 H32B 109.7 . . ?
C31 C32 H32B 109.7 . . ?
H32A C32 H32B 108.2 . . ?
O11 C33 C34 112.1(13) . . ?
O11 C33 H33A 109.2 . . ?
C34 C33 H33A 109.2 . . ?
O11 C33 H33B 109.2 . . ?
C34 C33 H33B 109.2 . . ?
H33A C33 H33B 107.9 . . ?
O12 C34 C33 107.7(11) . . ?
O12 C34 H34A 110.2 . . ?
C33 C34 H34A 110.2 . . ?
O12 C34 H34B 110.2 . . ?
C33 C34 H34B 110.2 . . ?
H34A C34 H34B 108.5 . . ?
O12 C35 C36 111.4(13) . . ?
O12 C35 H35A 109.3 . . ?
C36 C35 H35A 109.3 . . ?
O12 C35 H35B 109.3 . . ?
C36 C35 H35B 109.3 . . ?
H35A C35 H35B 108.0 . . ?
N4 C36 C35 112.2(12) . . ?
N4 C36 H36A 109.2 . . ?
C35 C36 H36A 109.2 . . ?
N4 C36 H36B 109.2 . . ?
C35 C36 H36B 109.2 . . ?
H36A C36 H36B 107.9 . . ?
O15 K3 O17 141.6(5) . . ?
O15 K3 O16 60.0(3) . . ?
O17 K3 O16 99.7(4) . . ?
O15 K3 O14 96.8(4) . . ?
O17 K3 O14 117.1(4) . . ?
O16 K3 O14 137.4(5) . . ?
O15 K3 O13 116.4(4) . . ?
O17 K3 O13 97.0(5) . . ?
O16 K3 O13 96.8(5) . . ?
O14 K3 O13 59.8(4) . . ?
O15 K3 O18 100.6(4) . . ?
O17 K3 O18 60.7(5) . . ?
O16 K3 O18 122.0(5) . . ?
O14 K3 O18 95.7(4) . . ?
O13 K3 O18 136.6(4) . . ?
O15 K3 N6 60.6(3) . . ?
O17 K3 N6 120.0(5) . . ?
O16 K3 N6 119.4(4) . . ?
O14 K3 N6 60.5(4) . . ?
O13 K3 N6 119.0(4) . . ?
O18 K3 N6 60.2(4) . . ?
O15 K3 N5 120.2(4) . . ?
O17 K3 N5 62.7(5) . . ?
O16 K3 N5 62.6(4) . . ?
O14 K3 N5 114.9(5) . . ?
O13 K3 N5 56.1(5) . . ?
O18 K3 N5 123.1(5) . . ?
N6 K3 N5 175.2(5) . . ?
C37 N5 C49 116(2) . . ?
C37 N5 C48 116.9(19) . . ?
C49 N5 C48 104.2(19) . . ?
C37 N5 K3 112.0(13) . . ?
C49 N5 K3 105.4(14) . . ?
C48 N5 K3 101.0(13) . . ?
C43 N6 C54 112.9(17) . . ?
C43 N6 C42 107.9(12) . . ?
C54 N6 C42 111.7(13) . . ?
C43 N6 K3 107.8(8) . . ?
C54 N6 K3 107.0(10) . . ?
C42 N6 K3 109.5(11) . . ?
C39 O13 C38 107.7(19) . . ?
C39 O13 K3 110.7(15) . . ?
C38 O13 K3 120.5(15) . . ?
C41 O14 C40 113.5(16) . . ?
C41 O14 K3 115.4(12) . . ?
C40 O14 K3 114.3(10) . . ?
C44 O15 C45 109.9(12) . . ?
C44 O15 K3 116.2(9) . . ?
C45 O15 K3 115.7(8) . . ?
C46 O16 C47 106.8(14) . . ?
C46 O16 K3 114.6(8) . . ?
C47 O16 K3 116.9(11) . . ?
C51 O17 C50 124.3(18) . . ?
C51 O17 K3 114.6(15) . . ?
C50 O17 K3 113.5(11) . . ?
C53 O18 C52 112.7(17) . . ?
C53 O18 K3 114.4(12) . . ?
C52 O18 K3 106.7(16) . . ?
N5 C37 C38 112(2) . . ?
N5 C37 H37A 109.3 . . ?
C38 C37 H37A 109.3 . . ?
N5 C37 H37B 109.3 . . ?
C38 C37 H37B 109.3 . . ?
H37A C37 H37B 107.9 . . ?
O13 C38 C37 105.9(19) . . ?
O13 C38 H38A 110.6 . . ?
C37 C38 H38A 110.6 . . ?
O13 C38 H38B 110.6 . . ?
C37 C38 H38B 110.6 . . ?
H38A C38 H38B 108.7 . . ?
O13 C39 C40 113(2) . . ?
O13 C39 H39A 109.0 . . ?
C40 C39 H39A 109.0 . . ?
O13 C39 H39B 109.0 . . ?
C40 C39 H39B 109.0 . . ?
H39A C39 H39B 107.8 . . ?
C39 C40 O14 109(2) . . ?
C39 C40 H40A 110.0 . . ?
O14 C40 H40A 110.0 . . ?
C39 C40 H40B 110.0 . . ?
O14 C40 H40B 110.0 . . ?
H40A C40 H40B 108.3 . . ?
O14 C41 C42 115.0(16) . . ?
O14 C41 H41A 108.5 . . ?
C42 C41 H41A 108.5 . . ?
O14 C41 H41B 108.5 . . ?
C42 C41 H41B 108.5 . . ?
H41A C41 H41B 107.5 . . ?
C41 C42 N6 115.6(12) . . ?
C41 C42 H42A 108.4 . . ?
N6 C42 H42A 108.4 . . ?
C41 C42 H42B 108.4 . . ?
N6 C42 H42B 108.4 . . ?
H42A C42 H42B 107.4 . . ?
N6 C43 C44 116.2(12) . . ?
N6 C43 H43A 108.2 . . ?
C44 C43 H43A 108.2 . . ?
N6 C43 H43B 108.2 . . ?
C44 C43 H43B 108.2 . . ?
H43A C43 H43B 107.4 . . ?
O15 C44 C43 108.1(14) . . ?
O15 C44 H44A 110.1 . . ?
C43 C44 H44A 110.1 . . ?
O15 C44 H44B 110.1 . . ?
C43 C44 H44B 110.1 . . ?
H44A C44 H44B 108.4 . . ?
O15 C45 C46 109.1(13) . . ?
O15 C45 H45A 109.9 . . ?
C46 C45 H45A 109.9 . . ?
O15 C45 H45B 109.9 . . ?
C46 C45 H45B 109.9 . . ?
H45A C45 H45B 108.3 . . ?
O16 C46 C45 106.5(14) . . ?
O16 C46 H46A 110.4 . . ?
C45 C46 H46A 110.4 . . ?
O16 C46 H46B 110.4 . . ?
C45 C46 H46B 110.4 . . ?
H46A C46 H46B 108.6 . . ?
O16 C47 C48 110.6(17) . . ?
O16 C47 H47A 109.5 . . ?
C48 C47 H47A 109.5 . . ?
O16 C47 H47B 109.5 . . ?
C48 C47 H47B 109.5 . . ?
H47A C47 H47B 108.1 . . ?
C47 C48 N5 110.6(18) . . ?
C47 C48 H48A 109.5 . . ?
N5 C48 H48A 109.5 . . ?
C47 C48 H48B 109.5 . . ?
N5 C48 H48B 109.5 . . ?
H48A C48 H48B 108.1 . . ?
C50 C49 N5 124(3) . . ?
C50 C49 H49A 106.4 . . ?
N5 C49 H49A 106.4 . . ?
C50 C49 H49B 106.4 . . ?
N5 C49 H49B 106.4 . . ?
H49A C49 H49B 106.5 . . ?
C49 C50 O17 115.9(18) . . ?
C49 C50 H50A 108.3 . . ?
O17 C50 H50A 108.3 . . ?
C49 C50 H50B 108.3 . . ?
O17 C50 H50B 108.3 . . ?
H50A C50 H50B 107.4 . . ?
O17 C51 C52 110(2) . . ?
O17 C51 H51A 109.6 . . ?
C52 C51 H51A 109.6 . . ?
O17 C51 H51B 109.6 . . ?
C52 C51 H51B 109.6 . . ?
H51A C51 H51B 108.1 . . ?
C51 C52 O18 109(2) . . ?
C51 C52 H52A 109.9 . . ?
O18 C52 H52A 109.9 . . ?
C51 C52 H52B 109.9 . . ?
O18 C52 H52B 109.9 . . ?
H52A C52 H52B 108.3 . . ?
O18 C53 C54 109.6(15) . . ?
O18 C53 H53A 109.7 . . ?
C54 C53 H53A 109.7 . . ?
O18 C53 H53B 109.7 . . ?
C54 C53 H53B 109.7 . . ?
H53A C53 H53B 108.2 . . ?
C53 C54 N6 117(2) . . ?
C53 C54 H54A 108.1 . . ?
N6 C54 H54A 108.1 . . ?
C53 C54 H54B 108.1 . . ?
N6 C54 H54B 108.1 . . ?
H54A C54 H54B 107.3 . . ?
H7C N7 H7D 109.5 . . ?
H7C N7 H7E 109.5 . . ?
H7D N7 H7E 109.5 . . ?
H8C N8 H8D 109.5 . . ?
H8C N8 H8E 109.5 . . ?
H8D N8 H8E 109.5 . . ?
H9C N9 H9D 109.5 . . ?
H9C N9 H9E 109.5 . . ?
H9D N9 H9E 109.5 . . ?
H10C N10 H10D 109.5 . . ?
H10C N10 H10E 109.5 . . ?
H10D N10 H10E 109.5 . . ?
H11C N11 H11D 109.5 . . ?
H11C N11 H11E 109.5 . . ?
H11D N11 H11E 109.5 . . ?
H12C N12 H12D 109.5 . . ?
H12C N12 H12E 109.5 . . ?
H12D N12 H12E 109.5 . . ?
H13C N13 H13D 109.5 . . ?
H13C N13 H13E 109.5 . . ?
H13D N13 H13E 109.5 . . ?
H14C N14 H14D 109.5 . . ?
H14C N14 H14E 109.5 . . ?
H14D N14 H14E 109.5 . . ?
H15C N15 H15D 109.5 . . ?
H15C N15 H15E 109.5 . . ?
H15D N15 H15E 109.5 . . ?

loop_
_geom_bond_atom_site_label_1
_geom_bond_atom_site_label_2
_geom_bond_distance
_geom_bond_site_symmetry_2
_geom_bond_publ_flag
Ge1 Ge2 2.511(2) . ?
Ge1 Co 2.511(2) . ?
Ge1 Ge5 2.538(2) . ?
Ge1 Ge6 2.593(2) . ?
Ge2 Co 2.503(2) . ?
Ge2 Ge3 2.536(2) . ?
Ge2 Ge7 2.605(2) . ?
Ge3 Co 2.494(2) . ?
Ge3 Ge4 2.518(2) . ?
Ge3 Ge8 2.611(2) . ?
Ge4 Co 2.501(2) . ?
Ge4 Ge5 2.523(2) . ?
Ge4 Ge9 2.621(2) . ?
Ge5 Co 2.512(2) . ?
Ge5 Ge10 2.583(2) . ?
Ge6 Co 2.509(2) . ?
Ge6 Ge7 2.513(2) . ?
Ge6 Ge10 2.516(2) . ?
Ge7 Co 2.516(2) . ?
Ge7 Ge8 2.520(2) . ?
Ge8 Co 2.512(2) . ?
Ge8 Ge9 2.523(2) . ?
Ge9 Ge10 2.501(2) . ?
Ge9 Co 2.507(2) . ?
Ge10 Co 2.512(2) . ?
K1 O2 2.696(10) . ?
K1 O3 2.730(10) . ?
K1 O6 2.738(10) . ?
K1 O1 2.756(9) . ?
K1 O4 2.784(9) . ?
K1 O5 2.790(9) . ?
K1 N1 2.902(11) . ?
K1 N2 2.937(12) . ?
K1 C3 3.323(16) . ?
K1 C10 3.356(15) . ?
K1 C15 3.415(14) . ?
N1 C12 1.458(18) . ?
N1 C1 1.475(17) . ?
N1 C13 1.484(15) . ?
N2 C6 1.468(18) . ?
N2 C18 1.485(17) . ?
N2 C7 1.489(18) . ?
O1 C3 1.436(17) . ?
O1 C2 1.446(16) . ?
O2 C5 1.443(17) . ?
O2 C4 1.446(16) . ?
O3 C8 1.412(19) . ?
O3 C9 1.426(16) . ?
O4 C11 1.423(17) . ?
O4 C10 1.462(14) . ?
O5 C14 1.417(17) . ?
O5 C15 1.452(16) . ?
O6 C17 1.420(16) . ?
O6 C16 1.437(17) . ?
C1 C2 1.518(17) . ?
C1 H1A 0.9900 . ?
C1 H1B 0.9900 . ?
C2 H2A 0.9900 . ?
C2 H2B 0.9900 . ?
C3 C4 1.51(2) . ?
C3 H3A 0.9900 . ?
C3 H3B 0.9900 . ?
C4 H4A 0.9900 . ?
C4 H4B 0.9900 . ?
C5 C6 1.52(2) . ?
C5 H5A 0.9900 . ?
C5 H5B 0.9900 . ?
C6 H6A 0.9900 . ?
C6 H6B 0.9900 . ?
C7 C8 1.50(2) . ?
C7 H7A 0.9900 . ?
C7 H7B 0.9900 . ?
C8 H8A 0.9900 . ?
C8 H8B 0.9900 . ?
C9 C10 1.50(2) . ?
C9 H9A 0.9900 . ?
C9 H9B 0.9900 . ?
C10 H10A 0.9900 . ?
C10 H10B 0.9900 . ?
C11 C12 1.513(19) . ?
C11 H11A 0.9900 . ?
C11 H11B 0.9900 . ?
C12 H12A 0.9900 . ?
C12 H12B 0.9900 . ?
C13 C14 1.504(19) . ?
C13 H13A 0.9900 . ?
C13 H13B 0.9900 . ?
C14 H14A 0.9900 . ?
C14 H14B 0.9900 . ?
C15 C16 1.50(2) . ?
C15 H15A 0.9900 . ?
C15 H15B 0.9900 . ?
C16 H16A 0.9900 . ?
C16 H16B 0.9900 . ?
C17 C18 1.53(2) . ?
C17 H17A 0.9900 . ?
C17 H17B 0.9900 . ?
C18 H18A 0.9900 . ?
C18 H18B 0.9900 . ?
K2 O10 2.768(9) . ?
K2 O7 2.799(10) . ?
K2 O11 2.821(9) . ?
K2 O12 2.839(10) . ?
K2 O9 2.875(10) . ?
K2 O8 2.901(9) . ?
K2 N3 2.965(13) . ?
K2 N4 2.967(13) . ?
N3 C30 1.471(18) . ?
N3 C19 1.49(2) . ?
N3 C31 1.491(17) . ?
N4 C25 1.44(2) . ?
N4 C24 1.50(2) . ?
N4 C36 1.51(2) . ?
O7 C20 1.405(17) . ?
O7 C21 1.457(17) . ?
O8 C22 1.372(19) . ?
O8 C23 1.400(18) . ?
O9 C26 1.428(17) . ?
O9 C27 1.452(17) . ?
O10 C29 1.421(17) . ?
O10 C28 1.435(16) . ?
O11 C33 1.402(17) . ?
O11 C32 1.421(17) . ?
O12 C35 1.407(19) . ?
O12 C34 1.457(15) . ?
C19 C20 1.52(2) . ?
C19 H19A 0.9900 . ?
C19 H19B 0.9900 . ?
C20 H20A 0.9900 . ?
C20 H20B 0.9900 . ?
C21 C22 1.48(2) . ?
C21 H21A 0.9900 . ?
C21 H21B 0.9900 . ?
C22 H22A 0.9900 . ?
C22 H22B 0.9900 . ?
C23 C24 1.46(3) . ?
C23 H23A 0.9900 . ?
C23 H23B 0.9900 . ?
C24 H24A 0.9900 . ?
C24 H24B 0.9900 . ?
C25 C26 1.56(2) . ?
C25 H25A 0.9900 . ?
C25 H25B 0.9900 . ?
C26 H26A 0.9900 . ?
C26 H26B 0.9900 . ?
C27 C28 1.50(2) . ?
C27 H27A 0.9900 . ?
C27 H27B 0.9900 . ?
C28 H28A 0.9900 . ?
C28 H28B 0.9900 . ?
C29 C30 1.53(2) . ?
C29 H29A 0.9900 . ?
C29 H29B 0.9900 . ?
C30 H30A 0.9900 . ?
C30 H30B 0.9900 . ?
C31 C32 1.507(19) . ?
C31 H31A 0.9900 . ?
C31 H31B 0.9900 . ?
C32 H32A 0.9900 . ?
C32 H32B 0.9900 . ?
C33 C34 1.50(2) . ?
C33 H33A 0.9900 . ?
C33 H33B 0.9900 . ?
C34 H34A 0.9900 . ?
C34 H34B 0.9900 . ?
C35 C36 1.52(2) . ?
C35 H35A 0.9900 . ?
C35 H35B 0.9900 . ?
C36 H36A 0.9900 . ?
C36 H36B 0.9900 . ?
K3 O15 2.800(11) . ?
K3 O17 2.812(17) . ?
K3 O16 2.832(11) . ?
K3 O14 2.862(14) . ?
K3 O13 2.87(2) . ?
K3 O18 2.904(16) . ?
K3 N6 3.023(15) . ?
K3 N5 3.132(19) . ?
N5 C37 1.35(3) . ?
N5 C49 1.40(3) . ?
N5 C48 1.61(3) . ?
N6 C43 1.43(2) . ?
N6 C54 1.46(2) . ?
N6 C42 1.48(2) . ?
O13 C39 1.41(3) . ?
O13 C38 1.44(2) . ?
O14 C41 1.36(2) . ?
O14 C40 1.46(2) . ?
O15 C44 1.416(19) . ?
O15 C45 1.445(16) . ?
O16 C46 1.391(18) . ?
O16 C47 1.45(2) . ?
O17 C51 1.41(3) . ?
O17 C50 1.59(2) . ?
O18 C53 1.40(2) . ?
O18 C52 1.46(3) . ?
C37 C38 1.54(3) . ?
C37 H37A 0.9900 . ?
C37 H37B 0.9900 . ?
C38 H38A 0.9900 . ?
C38 H38B 0.9900 . ?
C39 C40 1.41(3) . ?
C39 H39A 0.9900 . ?
C39 H39B 0.9900 . ?
C40 H40A 0.9900 . ?
C40 H40B 0.9900 . ?
C41 C42 1.47(2) . ?
C41 H41A 0.9900 . ?
C41 H41B 0.9900 . ?
C42 H42A 0.9900 . ?
C42 H42B 0.9900 . ?
C43 C44 1.51(2) . ?
C43 H43A 0.9900 . ?
C43 H43B 0.9900 . ?
C44 H44A 0.9900 . ?
C44 H44B 0.9900 . ?
C45 C46 1.54(2) . ?
C45 H45A 0.9900 . ?
C45 H45B 0.9900 . ?
C46 H46A 0.9900 . ?
C46 H46B 0.9900 . ?
C47 C48 1.51(3) . ?
C47 H47A 0.9900 . ?
C47 H47B 0.9900 . ?
C48 H48A 0.9900 . ?
C48 H48B 0.9900 . ?
C49 C50 1.37(2) . ?
C49 H49A 0.9900 . ?
C49 H49B 0.9900 . ?
C50 H50A 0.9900 . ?
C50 H50B 0.9900 . ?
C51 C52 1.45(3) . ?
C51 H51A 0.9900 . ?
C51 H51B 0.9900 . ?
C52 H52A 0.9900 . ?
C52 H52B 0.9900 . ?
C53 C54 1.45(3) . ?
C53 H53A 0.9900 . ?
C53 H53B 0.9900 . ?
C54 H54A 0.9900 . ?
C54 H54B 0.9900 . ?
N7 H7C 0.9100 . ?
N7 H7D 0.9100 . ?
N7 H7E 0.9100 . ?
N8 H8C 0.9100 . ?
N8 H8D 0.9100 . ?
N8 H8E 0.9100 . ?
N9 H9C 0.9100 . ?
N9 H9D 0.9100 . ?
N9 H9E 0.9100 . ?
N10 H10C 0.9100 . ?
N10 H10D 0.9100 . ?
N10 H10E 0.9100 . ?
N11 H11C 0.9100 . ?
N11 H11D 0.9100 . ?
N11 H11E 0.9100 . ?
N12 H12C 0.9100 . ?
N12 H12D 0.9100 . ?
N12 H12E 0.9100 . ?
N13 H13C 0.9100 . ?
N13 H13D 0.9100 . ?
N13 H13E 0.9100 . ?
N14 H14C 0.9099 . ?
N14 H14D 0.9100 . ?
N14 H14E 0.9100 . ?
N15 H15C 0.9100 . ?
N15 H15D 0.9100 . ?
N15 H15E 0.9100 . ?
